data_7225280
loop_
_publ_author_name
'Bajpe, Sneha R.'
'Henke, Sebastian'
'Lee, Jung-Hoon'
'Bristowe, Paul D.'
'Cheetham, Anthony K.'

_publ_section_title
;
 Disorder and polymorphism in Cu(ii)-polyoxometalate complexes:
 [Cu1.5(H2O)7.5PW12O40]&#x00B7;4.75H2O, cis- &amp;
 trans-[Cu2(H2O)10SiW12O40]&#x00B7;6H2O
;
_journal_issue 28
_journal_name_full CrystEngComm
_journal_page_first 5327
_journal_paper_doi 10.1039/C5CE02088C
_journal_volume 18
_journal_year 2016
_chemical_formula_moiety 'Cu0.5 O42.5 P W12, Cu O5, 4.75(O)'
_chemical_formula_sum 'Cu1.5 H24.5 O52.25 P W12'
_chemical_formula_weight 3193.17
_space_group_crystal_system monoclinic
_space_group_IT_number 14
_space_group_name_Hall '-P 2yn'
_space_group_name_H-M_alt 'P 1 21/n 1'
_symmetry_space_group_name_Hall '-P 2yn'
_symmetry_space_group_name_H-M 'P 1 21/n 1'
_atom_sites_solution_primary direct
_audit_creation_date 2015-06-19
_audit_creation_method
;
Olex2 1.2
(compiled 2015.01.26 svn.r3151 for OlexSys, GUI svn.r4998)
;
_audit_update_record
;
2015-08-26 deposited with the CCDC.
2016-05-19 downloaded from the CCDC.
;
_cell_angle_alpha 90
_cell_angle_beta 94.1800(13)
_cell_angle_gamma 90
_cell_formula_units_Z 4
_cell_length_a 12.9417(2)
_cell_length_b 21.8435(3)
_cell_length_c 15.0559(2)
_cell_measurement_reflns_used 17019
_cell_measurement_temperature 123(1)
_cell_measurement_theta_max 28.7540
_cell_measurement_theta_min 1.8480
_cell_volume 4244.86(10)
_computing_cell_refinement
;
CrysAlisPro, Agilent Technologies,
Version 1.171.37.35 (release 13-08-2014 CrysAlis171 .NET)
(compiled Aug 13 2014,18:06:01)
;
_computing_data_collection
;
CrysAlisPro, Agilent Technologies,
Version 1.171.37.35 (release 13-08-2014 CrysAlis171 .NET)
(compiled Aug 13 2014,18:06:01)
;
_computing_data_reduction
;
CrysAlisPro, Agilent Technologies,
Version 1.171.37.35 (release 13-08-2014 CrysAlis171 .NET)
(compiled Aug 13 2014,18:06:01)
;
_computing_molecular_graphics 'Olex2 (Dolomanov et al., 2009)'
_computing_publication_material 'Olex2 (Dolomanov et al., 2009)'
_computing_structure_refinement 'ShelXL (Sheldrick, 2008)'
_computing_structure_solution 'ShelXS (Sheldrick, 2008)'
_diffrn_ambient_environment N~2~
_diffrn_ambient_temperature 123(1)
_diffrn_detector 'CCD plate'
_diffrn_detector_area_resol_mean 16.1183
_diffrn_detector_type Eos
_diffrn_measured_fraction_theta_full 1.000
_diffrn_measured_fraction_theta_max 0.926
_diffrn_measurement_details
;
  1 omega  -36.00  -10.00   1.0000   14.0400
omega____ theta____ kappa____ phi______ frames
    -       27.3621  129.0000 -149.1181 26

  2 omega -112.00  -45.00   1.0000   14.0400
omega____ theta____ kappa____ phi______ frames
    -      -28.1433  178.0000  120.0000 67

  3 omega -108.00   12.00   1.0000   14.0400
omega____ theta____ kappa____ phi______ frames
    -      -28.1433  -77.0000   30.0000 120

  4 omega  -38.00   46.00   1.0000   14.0400
omega____ theta____ kappa____ phi______ frames
    -      -28.1433   37.0000  -30.0000 84

  5 omega   57.00   99.00   1.0000   14.0400
omega____ theta____ kappa____ phi______ frames
    -       27.3621  178.0000  120.0000 42

  6 omega -102.00    7.00   1.0000   14.0400
omega____ theta____ kappa____ phi______ frames
    -      -28.1433  -57.0000   90.0000 109

  7 omega  -49.00   52.00   1.0000   14.0400
omega____ theta____ kappa____ phi______ frames
    -      -28.1433   37.0000  150.0000 101

  8 omega -119.00  -32.00   1.0000   14.0400
omega____ theta____ kappa____ phi______ frames
    -      -28.1433  178.0000  -30.0000 87

  9 omega -108.00   22.00   1.0000   14.0400
omega____ theta____ kappa____ phi______ frames
    -      -28.1433  -37.0000 -180.0000 130
;
_diffrn_measurement_device 'four-circle diffractometer'
_diffrn_measurement_device_type 'Xcalibur, Eos, Gemini ultra'
_diffrn_measurement_method '\w scans'
_diffrn_orient_matrix_UB_11 0.0330340000
_diffrn_orient_matrix_UB_12 0.0098900000
_diffrn_orient_matrix_UB_13 -0.0327545000
_diffrn_orient_matrix_UB_21 0.0047911000
_diffrn_orient_matrix_UB_22 -0.0306567000
_diffrn_orient_matrix_UB_23 -0.0146856000
_diffrn_orient_matrix_UB_31 -0.0436663000
_diffrn_orient_matrix_UB_32 0.0041294000
_diffrn_orient_matrix_UB_33 -0.0306789000
_diffrn_radiation_monochromator graphite
_diffrn_radiation_probe x-ray
_diffrn_radiation_type MoK\a
_diffrn_radiation_wavelength 0.71073
_diffrn_reflns_av_R_equivalents 0.0420
_diffrn_reflns_av_unetI/netI 0.0298
_diffrn_reflns_Laue_measured_fraction_full 1.000
_diffrn_reflns_Laue_measured_fraction_max 0.926
_diffrn_reflns_limit_h_max 17
_diffrn_reflns_limit_h_min -17
_diffrn_reflns_limit_k_max 29
_diffrn_reflns_limit_k_min -29
_diffrn_reflns_limit_l_max 19
_diffrn_reflns_limit_l_min -19
_diffrn_reflns_number 52136
_diffrn_reflns_point_group_measured_fraction_full 1.000
_diffrn_reflns_point_group_measured_fraction_max 0.926
_diffrn_reflns_theta_full 26.000
_diffrn_reflns_theta_max 28.989
_diffrn_reflns_theta_min 1.646
_diffrn_source 'Enhance (Mo) X-ray Source'
_exptl_absorpt_coefficient_mu 33.273
_exptl_absorpt_correction_T_max 0.050
_exptl_absorpt_correction_T_min 0.004
_exptl_absorpt_correction_type analytical
_exptl_absorpt_process_details
;
CrysAlisPro, Agilent Technologies,
Version 1.171.37.35 (release 13-08-2014 CrysAlis171 .NET)
(compiled Aug 13 2014,18:06:01)
Analytical numeric absorption correction using a multifaceted crystal
            model based on expressions derived by R.C. Clark & J.S. Reid.
(Clark, R. C. & Reid, J. S. (1995). Acta Cryst. A51, 887-897)
Empirical absorption correction using spherical harmonics,
 implemented in SCALE3 ABSPACK scaling algorithm.
;
_exptl_crystal_colour 'light blue'
_exptl_crystal_colour_modifier light
_exptl_crystal_colour_primary blue
_exptl_crystal_density_diffrn 4.997
_exptl_crystal_description prism
_exptl_crystal_F_000 5556
_exptl_crystal_size_max 0.6557
_exptl_crystal_size_mid 0.3113
_exptl_crystal_size_min 0.1757
_refine_diff_density_max 4.649
_refine_diff_density_min -2.107
_refine_diff_density_rms 0.321
_refine_ls_extinction_coef 0.000073(3)
_refine_ls_extinction_expression Fc^*^=kFc[1+0.001xFc^2^\l^3^/sin(2\q)]^-1/4^
_refine_ls_extinction_method 'SHELXL-2014/7 (Sheldrick 2014'
_refine_ls_goodness_of_fit_ref 1.167
_refine_ls_hydrogen_treatment undef
_refine_ls_matrix_type full
_refine_ls_number_parameters 656
_refine_ls_number_reflns 10443
_refine_ls_number_restraints 71
_refine_ls_restrained_S_all 1.293
_refine_ls_R_factor_all 0.0360
_refine_ls_R_factor_gt 0.0291
_refine_ls_shift/su_max 0.001
_refine_ls_shift/su_mean 0.000
_refine_ls_structure_factor_coef Fsqd
_refine_ls_weighting_details 'w=1/[\s^2^(Fo^2^)+(0.0147P)^2^+69.2504P] where P=(Fo^2^+2Fc^2^)/3'
_refine_ls_weighting_scheme calc
_refine_ls_wR_factor_gt 0.0635
_refine_ls_wR_factor_ref 0.0656
_reflns_Friedel_coverage 0.000
_reflns_number_gt 9222
_reflns_number_total 10443
_reflns_threshold_expression 'I > 2\s(I)'
_cod_data_source_file c5ce02088c2.cif
_cod_data_source_block sb974_cu_hpw_vd_4_no_na_125k2_red_abs
_cod_depositor_comments 'Adding full bibliography for 7225280--7225283.cif.'
_cod_original_cell_volume 4244.85(11)
_cod_original_formula_sum 'Cu1.50 H24.50 O52.25 P W12'
_cod_database_code 7225280
_chemical_oxdiff_formula 'Cu1.5 P W12 O51.5'
_shelx_space_group_comment
;
The symmetry employed for this shelxl refinement is uniquely defined
by the following loop, which should always be used as a source of
symmetry information in preference to the above space-group names.
They are only intended as comments.
;
_reflns_odcompleteness_completeness 99.98
_reflns_odcompleteness_iscentric 1
_reflns_odcompleteness_theta 26.32
_olex2_refinement_description
;
1. Restrained distances
 Cu2A-O46
 1.98 with sigma of 0.02
 Cu2A-O49A
 1.98 with sigma of 0.02
 Cu2A-O48A
 1.98 with sigma of 0.02
 Cu2A-O50A
 2.36 with sigma of 0.02
 Cu2A-O49B = Cu2A-O47A
 1.98 with sigma of 0.02
 Cu2B-O47B
 1.98 with sigma of 0.02
 Cu2B-O46
 1.98 with sigma of 0.02
 Cu2B-O49B
 1.98 with sigma of 0.001
 Cu2B-O48B
 1.98 with sigma of 0.02
 Cu2B-O50B
 2.36 with sigma of 0.02
2. Uiso/Uaniso restraints and constraints
Uanis(O52W) \\sim Ueq, Uanis(O51W) \\sim Ueq, Uanis(O53W) \\sim Ueq: with sigma
of 0.01 and sigma for terminal atoms of 0.02
Uanis(O48B) \\sim Ueq, Uanis(O48A) \\sim Ueq, Uanis(O46) \\sim Ueq, Uanis(O47B)
\\sim Ueq, Uanis(O47A) \\sim Ueq, Uanis(O49B) \\sim Ueq, Uanis(O49A) \\sim Ueq:
with sigma of 0.001 and sigma for terminal atoms of 0.002
Uanis(O50A) = Uanis(O50B)
Uanis(O48B) = Uanis(O48A) = Uanis(O49A) = Uanis(O47A) = Uanis(O46) =
Uanis(O49B) = Uanis(O47B)
3. Others
 Fixed Sof: Cu2A(0.25) Cu2B(0.25) O46(0.5) O47A(0.25) O47B(0.25) O48A(0.25)
 O48B(0.25) O49A(0.25) O49B(0.25) O50A(0.25) O50B(0.25) O51W(0.5) O52W(0.25)
 O53W(0.25) O57W(0.25) O58W(0.25) O59W(0.25)
;
_shelx_shelxl_version_number 2014/7
_olex2_submission_special_instructions 'No special instructions were received'

loop_
_space_group_symop_operation_xyz
'x, y, z'
'-x+1/2, y+1/2, -z+1/2'
'-x, -y, -z'
'x-1/2, -y-1/2, z-1/2'

loop_
_atom_site_label
_atom_site_type_symbol
_atom_site_fract_x
_atom_site_fract_y
_atom_site_fract_z
_atom_site_U_iso_or_equiv
_atom_site_adp_type
_atom_site_occupancy
_atom_site_site_symmetry_order
_atom_site_calc_flag
_atom_site_refinement_flags_posn
_atom_site_refinement_flags_adp
_atom_site_refinement_flags_occupancy
_atom_site_disorder_assembly
_atom_site_disorder_group
W1 W 0.68241(3) 0.39683(2) 0.35608(2) 0.00946(7) Uani 1 1 d . . . . .
W2 W 0.61078(3) 0.40082(2) 0.58834(2) 0.00847(7) Uani 1 1 d . . . . .
W3 W 0.78553(3) 0.28013(2) 0.51645(2) 0.00896(7) Uani 1 1 d . . . . .
W4 W 0.69328(3) 0.16661(2) 0.37679(2) 0.01157(8) Uani 1 1 d . . . . .
W5 W 0.59203(3) 0.28265(2) 0.21645(2) 0.01084(7) Uani 1 1 d . . . . .
W6 W 0.42792(3) 0.39322(2) 0.27921(2) 0.01032(7) Uani 1 1 d . . . . .
W7 W 0.35754(3) 0.40089(2) 0.51169(2) 0.00783(7) Uani 1 1 d . . . . .
W8 W 0.44716(3) 0.29385(2) 0.66197(2) 0.00784(7) Uani 1 1 d . . . . .
W9 W 0.62443(3) 0.17252(2) 0.59217(2) 0.00871(7) Uani 1 1 d . . . . .
W10 W 0.41600(3) 0.16492(2) 0.29812(2) 0.00978(7) Uani 1 1 d . . . . .
W11 W 0.34807(3) 0.16975(2) 0.51351(2) 0.00884(7) Uani 1 1 d . . . . .
W12 W 0.25403(3) 0.27628(2) 0.36341(2) 0.00870(7) Uani 1 1 d . . . . .
Cu1 Cu 0.45601(8) 0.00656(5) 0.16540(7) 0.0117(2) Uani 1 1 d . . . . .
Cu2A Cu 0.3850(4) 0.5024(2) 0.0709(3) 0.0247(11) Uani 0.25 1 d D . P A 2
Cu2B Cu 0.4624(4) 0.5123(2) 0.1008(3) 0.0185(9) Uani 0.25 1 d D . P A 1
P1 P 0.51999(16) 0.28346(9) 0.43971(13) 0.0055(4) Uani 1 1 d . . . . .
O1 O 0.4954(4) 0.3260(2) 0.5164(4) 0.0059(11) Uani 1 1 d . . . . .
O2 O 0.5448(5) 0.3217(3) 0.3595(4) 0.0095(11) Uani 1 1 d . . . . .
O3 O 0.6141(5) 0.2436(3) 0.4684(4) 0.0091(11) Uani 1 1 d . . . . .
O4 O 0.4268(4) 0.2425(3) 0.4143(4) 0.0093(11) Uani 1 1 d . . . . .
O5 O 0.5524(5) 0.1457(3) 0.3461(4) 0.0139(13) Uani 1 1 d . . . . .
O6 O 0.3643(5) 0.1296(3) 0.4014(4) 0.0118(12) Uani 1 1 d . . . . .
O7 O 0.2914(5) 0.2119(3) 0.2860(4) 0.0113(12) Uani 1 1 d . . . . .
O8 O 0.4832(5) 0.2265(3) 0.2348(4) 0.0102(12) Uani 1 1 d . . . . .
O9 O 0.6752(5) 0.2277(3) 0.2874(4) 0.0122(12) Uani 1 1 d . . . . .
O10 O 0.4898(5) 0.3453(3) 0.1929(4) 0.0136(12) Uani 1 1 d . . . . .
O11 O 0.6872(5) 0.3463(3) 0.2517(4) 0.0118(12) Uani 1 1 d . . . . .
O12 O 0.7613(5) 0.3354(3) 0.4193(4) 0.0103(12) Uani 1 1 d . . . . .
O13 O 0.6386(5) 0.4193(3) 0.4683(4) 0.0104(12) Uani 1 1 d . . . . .
O14 O 0.5609(5) 0.4330(3) 0.3008(4) 0.0107(12) Uani 1 1 d . . . . .
O15 O 0.4001(5) 0.4171(3) 0.3969(4) 0.0103(12) Uani 1 1 d . . . . .
O16 O 0.3286(5) 0.3317(3) 0.2937(4) 0.0095(11) Uani 1 1 d . . . . .
O17 O 0.2807(4) 0.3345(3) 0.4563(4) 0.0103(12) Uani 1 1 d . . . . .
O18 O 0.2389(5) 0.2154(3) 0.4512(4) 0.0111(12) Uani 1 1 d . . . . .
O19 O 0.3644(5) 0.2346(3) 0.5964(4) 0.0099(11) Uani 1 1 d . . . . .
O20 O 0.4875(5) 0.1503(3) 0.5457(4) 0.0104(12) Uani 1 1 d . . . . .
O21 O 0.6776(5) 0.1319(3) 0.4917(4) 0.0126(12) Uani 1 1 d . . . . .
O22 O 0.7477(5) 0.2190(3) 0.5987(4) 0.0109(12) Uani 1 1 d . . . . .
O23 O 0.5572(5) 0.2371(3) 0.6490(4) 0.0097(11) Uani 1 1 d . . . . .
O24 O 0.5494(4) 0.3562(3) 0.6797(4) 0.0097(11) Uani 1 1 d . . . . .
O25 O 0.3525(5) 0.3557(3) 0.6203(4) 0.0106(12) Uani 1 1 d . . . . .
O26 O 0.4779(5) 0.4391(3) 0.5649(4) 0.0103(12) Uani 1 1 d . . . . .
O27 O 0.7097(5) 0.3380(3) 0.5804(4) 0.0105(12) Uani 1 1 d . . . . .
O28 O 0.8018(5) 0.2148(3) 0.4336(4) 0.0130(12) Uani 1 1 d . . . . .
O29 O 0.3933(5) 0.1076(3) 0.2230(4) 0.0166(13) Uani 1 1 d . . . . .
O30 O 0.6243(5) 0.2668(3) 0.1123(4) 0.0156(13) Uani 1 1 d . . . . .
O31 O 0.3629(5) 0.4466(3) 0.2149(4) 0.0165(13) Uani 1 1 d . . . . .
O32 O 0.1288(5) 0.2903(3) 0.3305(4) 0.0153(13) Uani 1 1 d . . . . .
O33 O 0.2639(5) 0.4542(3) 0.5225(4) 0.0121(12) Uani 1 1 d . . . . .
O34 O 0.6758(5) 0.4560(3) 0.6492(4) 0.0150(13) Uani 1 1 d . . . . .
O35 O 0.7722(5) 0.4508(3) 0.3366(4) 0.0143(13) Uani 1 1 d . . . . .
O36 O 0.9106(5) 0.2951(3) 0.5497(4) 0.0141(13) Uani 1 1 d . . . . .
O37 O 0.7600(5) 0.1111(3) 0.3273(4) 0.0191(14) Uani 1 1 d . . . . .
O38 O 0.2817(5) 0.1161(3) 0.5685(4) 0.0143(13) Uani 1 1 d . . . . .
O39 O 0.6486(5) 0.1207(3) 0.6747(4) 0.0138(13) Uani 1 1 d . . . . .
O40 O 0.4168(5) 0.2819(3) 0.7681(4) 0.0132(12) Uani 1 1 d . . . . .
O41 O 0.5229(6) -0.0274(4) 0.2773(5) 0.0305(18) Uani 1 1 d . . . . .
O42 O 0.5848(5) 0.0491(3) 0.1500(5) 0.0188(14) Uani 1 1 d . . . . .
O43 O 0.3844(5) 0.0360(3) 0.0531(4) 0.0118(12) Uani 1 1 d . . . . .
O44 O 0.3289(5) -0.0362(3) 0.1882(4) 0.0156(13) Uani 1 1 d . . . . .
O45 O 0.5103(5) -0.0785(3) 0.0846(4) 0.0159(13) Uani 1 1 d . . . . .
O46 O 0.3844(9) 0.5828(5) 0.1400(8) 0.0125(15) Uani 0.5 1 d D U P . .
O47A O 0.2278(13) 0.5049(11) 0.0571(16) 0.0125(15) Uani 0.25 1 d D U P A 2
O47B O 0.3488(16) 0.4781(11) 0.0256(15) 0.0125(15) Uani 0.25 1 d D U P A 1
O48A O 0.3745(19) 0.4195(8) 0.0184(15) 0.0125(15) Uani 0.25 1 d D U P A 2
O48B O 0.5555(19) 0.4448(10) 0.0714(16) 0.0125(15) Uani 0.25 1 d D U P A 1
O49A O 0.5339(13) 0.4866(11) 0.0806(16) 0.0125(15) Uani 0.25 1 d D U P A 2
O49B O 0.5527(15) 0.5398(10) 0.2048(10) 0.0125(15) Uani 0.25 1 d D U P A 1
O50A O 0.389(3) 0.5399(13) -0.0746(14) 0.029(5) Uani 0.25 1 d D . P A 2
O50B O 0.540(2) 0.5714(12) -0.0058(18) 0.029(5) Uani 0.25 1 d D . P A 1
O51W O 0.5740(17) 0.0160(8) 0.4440(10) 0.040(4) Uani 0.5 1 d . U P B 1
O52W O 0.497(3) 0.0202(16) 0.438(2) 0.037(8) Uani 0.25 1 d . U P C 2
O53W O 0.684(3) -0.0076(17) 0.352(3) 0.049(10) Uani 0.25 1 d . U P . .
O54W O 1.0188(8) 0.1669(5) 0.4544(10) 0.086(5) Uani 1 1 d . . . . .
O55W O 0.0950(5) 0.3542(3) 0.5457(5) 0.0182(14) Uani 1 1 d . . . . .
O56W O 0.4258(6) 0.1466(3) 0.7694(5) 0.0239(16) Uani 1 1 d . . . . .
O57W O 0.567(2) 0.5029(13) 0.1325(19) 0.024(6) Uiso 0.25 1 d . . P D 3
O58W O 0.285(2) 0.5075(14) 0.023(2) 0.027(7) Uiso 0.25 1 d . . P E 3
O59W O 0.155(2) 0.5023(14) 0.076(2) 0.028(7) Uiso 0.25 1 d . . P F 3

loop_
_atom_site_aniso_label
_atom_site_aniso_U_11
_atom_site_aniso_U_22
_atom_site_aniso_U_33
_atom_site_aniso_U_23
_atom_site_aniso_U_13
_atom_site_aniso_U_12
W1 0.00814(16) 0.01110(15) 0.00941(15) 0.00076(12) 0.00241(12) -0.00336(12)
W2 0.00727(16) 0.00900(15) 0.00921(15) -0.00244(12) 0.00110(12) -0.00185(12)
W3 0.00592(16) 0.01161(15) 0.00938(15) -0.00081(12) 0.00066(12) -0.00033(12)
W4 0.00966(17) 0.01462(16) 0.01074(16) -0.00444(12) 0.00297(12) 0.00057(13)
W5 0.01060(17) 0.01553(16) 0.00688(15) -0.00179(12) 0.00404(12) -0.00420(13)
W6 0.00835(16) 0.01471(16) 0.00805(15) 0.00388(12) 0.00159(12) -0.00089(13)
W7 0.00726(16) 0.00791(14) 0.00837(15) -0.00001(11) 0.00086(11) 0.00022(12)
W8 0.00976(16) 0.00822(15) 0.00586(15) 0.00004(11) 0.00269(12) 0.00020(12)
W9 0.00920(16) 0.00861(15) 0.00847(15) 0.00056(11) 0.00169(12) 0.00138(12)
W10 0.00931(16) 0.01185(16) 0.00854(15) -0.00404(12) 0.00318(12) -0.00350(12)
W11 0.00920(16) 0.00899(15) 0.00867(15) 0.00000(11) 0.00303(12) -0.00268(12)
W12 0.00609(16) 0.01268(15) 0.00738(15) -0.00111(12) 0.00077(11) -0.00167(12)
Cu1 0.0113(5) 0.0133(5) 0.0109(5) 0.0015(4) 0.0028(4) -0.0011(4)
Cu2A 0.017(3) 0.026(3) 0.031(3) 0.003(2) 0.000(2) -0.003(2)
Cu2B 0.019(3) 0.020(2) 0.016(2) 0.0025(18) 0.0022(18) -0.0006(19)
P1 0.0040(9) 0.0069(9) 0.0056(9) 0.0008(7) 0.0008(7) -0.0006(7)
O1 0.005(3) 0.006(2) 0.006(3) 0.001(2) -0.001(2) -0.001(2)
O2 0.009(3) 0.011(3) 0.009(3) 0.000(2) 0.004(2) -0.002(2)
O3 0.010(3) 0.009(3) 0.009(3) -0.003(2) -0.001(2) 0.003(2)
O4 0.005(3) 0.015(3) 0.008(3) 0.000(2) 0.002(2) 0.000(2)
O5 0.016(3) 0.014(3) 0.012(3) -0.006(2) 0.005(2) -0.002(2)
O6 0.009(3) 0.014(3) 0.013(3) -0.002(2) 0.004(2) -0.003(2)
O7 0.011(3) 0.014(3) 0.009(3) -0.006(2) 0.003(2) -0.004(2)
O8 0.008(3) 0.014(3) 0.008(3) 0.000(2) 0.000(2) -0.007(2)
O9 0.007(3) 0.016(3) 0.014(3) -0.004(2) 0.004(2) -0.005(2)
O10 0.009(3) 0.021(3) 0.011(3) 0.000(2) 0.002(2) -0.003(2)
O11 0.012(3) 0.019(3) 0.004(3) 0.002(2) 0.001(2) -0.002(2)
O12 0.009(3) 0.014(3) 0.008(3) -0.002(2) 0.003(2) -0.004(2)
O13 0.008(3) 0.011(3) 0.013(3) -0.002(2) 0.001(2) -0.005(2)
O14 0.010(3) 0.011(3) 0.012(3) 0.003(2) 0.002(2) -0.005(2)
O15 0.012(3) 0.008(3) 0.011(3) 0.003(2) -0.001(2) 0.000(2)
O16 0.008(3) 0.008(3) 0.013(3) 0.000(2) 0.000(2) -0.001(2)
O17 0.007(3) 0.014(3) 0.009(3) -0.001(2) 0.002(2) -0.002(2)
O18 0.009(3) 0.015(3) 0.009(3) 0.001(2) 0.003(2) -0.003(2)
O19 0.009(3) 0.009(3) 0.012(3) -0.002(2) 0.002(2) -0.001(2)
O20 0.011(3) 0.012(3) 0.009(3) -0.001(2) 0.003(2) 0.000(2)
O21 0.013(3) 0.009(3) 0.016(3) -0.001(2) 0.002(2) 0.004(2)
O22 0.011(3) 0.011(3) 0.011(3) 0.000(2) 0.003(2) 0.003(2)
O23 0.013(3) 0.007(3) 0.009(3) 0.001(2) 0.002(2) 0.003(2)
O24 0.007(3) 0.016(3) 0.006(3) 0.001(2) 0.002(2) 0.002(2)
O25 0.009(3) 0.011(3) 0.012(3) -0.002(2) 0.004(2) 0.001(2)
O26 0.010(3) 0.009(3) 0.012(3) -0.005(2) 0.000(2) -0.003(2)
O27 0.010(3) 0.013(3) 0.009(3) 0.001(2) -0.001(2) 0.000(2)
O28 0.014(3) 0.013(3) 0.012(3) -0.003(2) 0.000(2) 0.000(2)
O29 0.016(3) 0.019(3) 0.015(3) -0.006(3) 0.004(3) -0.006(3)
O30 0.013(3) 0.022(3) 0.012(3) -0.002(3) 0.003(2) -0.010(3)
O31 0.016(3) 0.017(3) 0.017(3) 0.009(3) 0.001(3) -0.002(3)
O32 0.016(3) 0.021(3) 0.009(3) -0.002(2) 0.002(2) -0.006(3)
O33 0.010(3) 0.012(3) 0.014(3) -0.001(2) 0.000(2) 0.000(2)
O34 0.013(3) 0.017(3) 0.016(3) -0.006(2) 0.005(2) -0.003(2)
O35 0.010(3) 0.018(3) 0.016(3) 0.005(2) 0.001(2) -0.006(2)
O36 0.015(3) 0.011(3) 0.016(3) 0.002(2) 0.001(2) -0.001(2)
O37 0.010(3) 0.024(3) 0.024(4) -0.008(3) 0.004(3) 0.003(3)
O38 0.019(3) 0.009(3) 0.016(3) 0.001(2) 0.006(3) -0.003(2)
O39 0.015(3) 0.009(3) 0.017(3) -0.001(2) 0.000(2) -0.001(2)
O40 0.012(3) 0.016(3) 0.011(3) 0.000(2) 0.001(2) -0.001(2)
O41 0.031(4) 0.035(4) 0.025(4) 0.004(3) -0.006(3) -0.011(3)
O42 0.012(3) 0.017(3) 0.028(4) 0.003(3) 0.007(3) -0.002(3)
O43 0.011(3) 0.013(3) 0.012(3) 0.001(2) 0.000(2) -0.001(2)
O44 0.014(3) 0.014(3) 0.020(3) 0.006(2) 0.006(3) 0.001(2)
O45 0.017(3) 0.012(3) 0.018(3) -0.003(2) 0.001(3) -0.002(3)
O46 0.0127(16) 0.0124(16) 0.0125(16) 0.0003(5) 0.0010(5) 0.0001(5)
O47A 0.0127(16) 0.0124(16) 0.0125(16) 0.0003(5) 0.0010(5) 0.0001(5)
O47B 0.0127(16) 0.0124(16) 0.0125(16) 0.0003(5) 0.0010(5) 0.0001(5)
O48A 0.0127(16) 0.0124(16) 0.0125(16) 0.0003(5) 0.0010(5) 0.0001(5)
O48B 0.0127(16) 0.0124(16) 0.0125(16) 0.0003(5) 0.0010(5) 0.0001(5)
O49A 0.0127(16) 0.0124(16) 0.0125(16) 0.0003(5) 0.0010(5) 0.0001(5)
O49B 0.0127(16) 0.0124(16) 0.0125(16) 0.0003(5) 0.0010(5) 0.0001(5)
O50A 0.024(12) 0.023(11) 0.041(13) 0.007(9) 0.004(10) 0.002(9)
O50B 0.024(12) 0.023(11) 0.041(13) 0.007(9) 0.004(10) 0.002(9)
O51W 0.067(12) 0.034(8) 0.019(7) 0.000(6) 0.000(8) -0.026(8)
O52W 0.048(16) 0.035(14) 0.029(14) -0.015(12) 0.003(13) 0.015(13)
O53W 0.045(16) 0.041(15) 0.061(17) 0.002(14) -0.001(14) -0.005(13)
O54W 0.032(6) 0.066(7) 0.155(13) -0.060(8) -0.027(7) 0.011(5)
O55W 0.014(3) 0.011(3) 0.029(4) 0.000(3) 0.005(3) 0.002(3)
O56W 0.025(4) 0.021(3) 0.027(4) 0.012(3) 0.011(3) 0.005(3)

loop_
_atom_type_symbol
_atom_type_description
_atom_type_scat_dispersion_real
_atom_type_scat_dispersion_imag
_atom_type_scat_source
H H 0.0000 0.0000 'International Tables Vol C Tables 4.2.6.8 and 6.1.1.4'
Cu Cu 0.3201 1.2651 'International Tables Vol C Tables 4.2.6.8 and 6.1.1.4'
O O 0.0106 0.0060 'International Tables Vol C Tables 4.2.6.8 and 6.1.1.4'
P P 0.1023 0.0942 'International Tables Vol C Tables 4.2.6.8 and 6.1.1.4'
W W -0.8490 6.8722 'International Tables Vol C Tables 4.2.6.8 and 6.1.1.4'

loop_
_exptl_crystal_face_index_h
_exptl_crystal_face_index_k
_exptl_crystal_face_index_l
_exptl_crystal_face_perp_dist
_exptl_oxdiff_crystal_face_indexfrac_h
_exptl_oxdiff_crystal_face_indexfrac_k
_exptl_oxdiff_crystal_face_indexfrac_l
_exptl_oxdiff_crystal_face_x
_exptl_oxdiff_crystal_face_y
_exptl_oxdiff_crystal_face_z
-16 11 -5 0.2426 -16.1350 11.0429 -4.9553 -0.2615 -0.3431 0.9022
16 -15 -2 0.1298 15.8766 -15.1408 -1.8016 0.4337 0.5667 -0.7005
14 0 -15 0.0862 14.0248 0.1058 -14.7195 0.9465 0.2801 -0.1604
-14 0 14 0.0833 -14.3146 -0.0031 14.3289 -0.9422 -0.2789 0.1855
-4 30 3 0.1639 -3.9856 29.9939 2.9880 0.0671 -0.9825 0.2062
14 -2 13 0.3070 13.9747 -1.9822 13.0139 0.0158 -0.0634 -1.0177
-13 12 -10 0.2470 -12.9737 11.9829 -10.0157 0.0180 -0.2824 0.9233
-1 -31 1 0.1354 -1.0204 -30.9918 1.0098 -0.3733 0.9304 -0.1144
-9 -24 -7 0.2597 -9.0015 -24.0040 -7.0002 -0.3055 0.7956 0.5087
9 -22 10 0.2245 8.9684 -21.9819 10.0162 -0.2492 0.5698 -0.7897
-11 14 -14 0.2427 -10.9664 13.9794 -14.0159 0.2351 -0.2753 0.9666
5 28 -6 0.1609 5.0258 27.9894 -6.0072 0.6396 -0.7458 0.0804
1 31 2 0.1869 1.0156 30.9946 1.9910 0.2749 -0.9746 0.0226
0 -21 -16 0.2663 0.0130 -21.0097 -15.9971 0.3166 0.8791 0.4034
-13 -21 -1 0.2325 -13.0084 -21.0006 -1.0025 -0.6046 0.5962 0.5121
1 -27 -11 0.2064 1.0010 -27.0032 -10.9931 0.1261 0.9941 0.1820

loop_
_geom_angle_atom_site_label_1
_geom_angle_atom_site_label_2
_geom_angle_atom_site_label_3
_geom_angle
_geom_angle_site_symmetry_1
_geom_angle_site_symmetry_3
O11 W1 O2 72.3(2) . .
O12 W1 O2 83.1(2) . .
O12 W1 O11 87.5(2) . .
O13 W1 O2 83.5(2) . .
O13 W1 O11 155.5(2) . .
O13 W1 O12 85.4(3) . .
O13 W1 O14 89.5(3) . .
O14 W1 O2 72.8(2) . .
O14 W1 O11 87.5(3) . .
O14 W1 O12 155.8(2) . .
O35 W1 O2 171.0(2) . .
O35 W1 O11 101.2(3) . .
O35 W1 O12 103.2(3) . .
O35 W1 O13 103.3(3) . .
O35 W1 O14 101.0(3) . .
O13 W2 O1 82.6(2) . .
O13 W2 O26 87.9(3) . .
O24 W2 O1 72.6(2) . .
O24 W2 O13 155.2(2) . .
O24 W2 O26 86.6(2) . .
O26 W2 O1 72.3(2) . .
O27 W2 O1 83.1(2) . .
O27 W2 O13 85.3(3) . .
O27 W2 O24 89.7(3) . .
O27 W2 O26 155.1(2) . .
O34 W2 O1 170.8(3) . .
O34 W2 O13 103.9(3) . .
O34 W2 O24 100.9(3) . .
O34 W2 O26 101.1(3) . .
O34 W2 O27 103.8(3) . .
O12 W3 O3 83.3(2) . .
O12 W3 O22 154.9(3) . .
O12 W3 O27 84.6(2) . .
O12 W3 O28 89.5(2) . .
O22 W3 O3 71.9(2) . .
O22 W3 O28 87.0(3) . .
O27 W3 O3 82.8(2) . .
O27 W3 O22 88.3(2) . .
O27 W3 O28 155.3(3) . .
O28 W3 O3 72.6(2) . .
O36 W3 O3 171.8(2) . .
O36 W3 O12 101.8(3) . .
O36 W3 O22 103.2(3) . .
O36 W3 O27 103.8(3) . .
O36 W3 O28 100.9(3) . .
O5 W4 O3 82.5(2) . .
O5 W4 O21 87.8(3) . .
O5 W4 O28 154.5(3) . .
O9 W4 O3 83.2(2) . .
O9 W4 O5 86.0(3) . .
O9 W4 O21 154.7(3) . .
O9 W4 O28 88.8(3) . .
O21 W4 O3 71.7(2) . .
O28 W4 O3 72.1(2) . .
O28 W4 O21 86.4(3) . .
O37 W4 O3 171.3(3) . .
O37 W4 O5 103.4(3) . .
O37 W4 O9 103.4(3) . .
O37 W4 O21 101.8(3) . .
O37 W4 O28 102.1(3) . .
O8 W5 O2 82.0(2) . .
O8 W5 O10 88.8(3) . .
O8 W5 O11 154.1(2) . .
O9 W5 O2 83.8(2) . .
O9 W5 O8 84.6(3) . .
O9 W5 O10 156.1(3) . .
O9 W5 O11 88.6(2) . .
O10 W5 O2 72.5(2) . .
O11 W5 O2 72.4(2) . .
O11 W5 O10 87.4(3) . .
O30 W5 O2 171.3(3) . .
O30 W5 O8 103.8(3) . .
O30 W5 O9 103.0(3) . .
O30 W5 O10 100.9(3) . .
O30 W5 O11 102.1(3) . .
O10 W6 O2 73.0(2) . .
O10 W6 O14 87.0(3) . .
O10 W6 O15 155.2(2) . .
O14 W6 O2 72.0(2) . .
O15 W6 O2 82.3(2) . .
O15 W6 O14 87.0(3) . .
O16 W6 O2 83.6(2) . .
O16 W6 O10 90.6(3) . .
O16 W6 O14 155.2(2) . .
O16 W6 O15 84.9(2) . .
O31 W6 O2 171.0(3) . .
O31 W6 O10 101.9(3) . .
O31 W6 O14 100.7(3) . .
O31 W6 O15 102.8(3) . .
O31 W6 O16 104.0(3) . .
O15 W7 O1 83.7(2) . .
O15 W7 O17 85.4(2) . .
O15 W7 O25 155.5(2) . .
O15 W7 O26 91.1(3) . .
O17 W7 O1 81.9(2) . .
O25 W7 O1 72.4(2) . .
O25 W7 O17 86.1(2) . .
O26 W7 O1 72.7(2) . .
O26 W7 O17 154.6(2) . .
O26 W7 O25 86.7(3) . .
O33 W7 O1 172.8(2) . .
O33 W7 O15 102.5(3) . .
O33 W7 O17 102.1(3) . .
O33 W7 O25 101.7(3) . .
O33 W7 O26 103.2(3) . .
O19 W8 O1 84.3(2) . .
O19 W8 O23 84.3(2) . .
O23 W8 O1 81.6(2) . .
O24 W8 O1 72.4(2) . .
O24 W8 O19 156.3(2) . .
O24 W8 O23 87.9(2) . .
O25 W8 O1 72.4(2) . .
O25 W8 O19 89.3(2) . .
O25 W8 O23 153.7(2) . .
O25 W8 O24 87.8(2) . .
O40 W8 O1 171.8(2) . .
O40 W8 O19 102.9(3) . .
O40 W8 O23 102.9(3) . .
O40 W8 O24 100.6(3) . .
O40 W8 O25 103.5(3) . .
O20 W9 O3 83.3(2) . .
O20 W9 O21 88.3(3) . .
O21 W9 O3 72.1(2) . .
O22 W9 O3 72.2(2) . .
O22 W9 O20 155.4(2) . .
O22 W9 O21 86.5(3) . .
O22 W9 O23 89.4(3) . .
O23 W9 O3 82.5(2) . .
O23 W9 O20 84.9(3) . .
O23 W9 O21 154.3(2) . .
O39 W9 O3 172.0(3) . .
O39 W9 O20 102.4(3) . .
O39 W9 O21 102.2(3) . .
O39 W9 O22 102.2(3) . .
O39 W9 O23 103.5(3) . .
O5 W10 O4 83.0(2) . .
O5 W10 O7 155.2(2) . .
O6 W10 O4 72.5(2) . .
O6 W10 O5 88.4(3) . .
O6 W10 O7 87.2(3) . .
O7 W10 O4 72.4(2) . .
O8 W10 O4 82.1(2) . .
O8 W10 O5 84.3(3) . .
O8 W10 O6 154.3(2) . .
O8 W10 O7 89.2(3) . .
O29 W10 O4 172.2(3) . .
O29 W10 O5 101.5(3) . .
O29 W10 O6 101.1(3) . .
O29 W10 O7 103.2(3) . .
O29 W10 O8 104.5(3) . .
O6 W11 O4 71.6(2) . .
O18 W11 O4 71.9(2) . .
O18 W11 O6 86.1(3) . .
O19 W11 O4 83.4(2) . .
O19 W11 O6 154.9(3) . .
O19 W11 O18 88.6(2) . .
O20 W11 O4 82.5(2) . .
O20 W11 O6 87.7(2) . .
O20 W11 O18 154.4(2) . .
O20 W11 O19 86.6(2) . .
O38 W11 O4 171.3(2) . .
O38 W11 O6 101.7(3) . .
O38 W11 O18 102.5(3) . .
O38 W11 O19 103.4(3) . .
O38 W11 O20 103.1(3) . .
O7 W12 O4 72.5(2) . .
O16 W12 O4 82.9(2) . .
O16 W12 O7 88.3(2) . .
O17 W12 O4 81.8(2) . .
O17 W12 O7 154.1(3) . .
O17 W12 O16 84.8(2) . .
O18 W12 O4 72.9(2) . .
O18 W12 O7 87.3(3) . .
O18 W12 O16 155.5(2) . .
O18 W12 O17 88.8(2) . .
O32 W12 O4 172.4(3) . .
O32 W12 O7 103.6(3) . .
O32 W12 O16 103.7(3) . .
O32 W12 O17 102.4(3) . .
O32 W12 O18 100.7(3) . .
O41 Cu1 O45 90.9(3) . .
O42 Cu1 O41 87.4(3) . .
O42 Cu1 O43 95.5(3) . .
O42 Cu1 O44 176.7(3) . .
O42 Cu1 O45 91.4(3) . .
O43 Cu1 O41 176.6(3) . .
O43 Cu1 O45 87.4(2) . .
O44 Cu1 O41 89.6(3) . .
O44 Cu1 O43 87.6(3) . .
O44 Cu1 O45 90.0(2) . .
O46 Cu2A O31 88.4(4) . .
O46 Cu2A O50A 100.2(8) . .
O47A Cu2A O31 85.7(7) . .
O47A Cu2A O46 89.3(8) . .
O47A Cu2A O50A 89.3(11) . .
O48A Cu2A O31 83.8(7) . .
O48A Cu2A O46 171.6(9) . .
O48A Cu2A O47A 86.8(10) . .
O48A Cu2A O50A 87.2(10) . .
O49A Cu2A O31 91.3(7) . .
O49A Cu2A O46 98.9(8) . .
O49A Cu2A O47A 171.2(10) . .
O49A Cu2A O48A 84.7(10) . .
O49A Cu2A O50A 92.3(11) . .
O50A Cu2A O31 170.0(8) . .
O46 Cu2B O31 86.8(4) . .
O46 Cu2B O48B 172.8(9) . .
O46 Cu2B O49B 79.1(8) . .
O46 Cu2B O50B 91.7(8) . .
O47B Cu2B O31 77.6(7) . .
O47B Cu2B O46 95.4(8) . .
O47B Cu2B O48B 91.8(11) . .
O47B Cu2B O49B 163.4(10) . .
O47B Cu2B O50B 99.1(11) . .
O48B Cu2B O31 94.3(8) . .
O48B Cu2B O49B 93.9(10) . .
O48B Cu2B O50B 87.7(11) . .
O49B Cu2B O31 86.4(7) . .
O49B Cu2B O50B 96.7(10) . .
O50B Cu2B O31 176.2(8) . .
O1 P1 O3 109.7(3) . .
O2 P1 O1 109.4(3) . .
O2 P1 O3 109.1(3) . .
O2 P1 O4 109.3(3) . .
O4 P1 O1 109.9(3) . .
O4 P1 O3 109.5(3) . .
W2 O1 W7 89.20(18) . .
W2 O1 W8 88.97(18) . .
W7 O1 W8 89.12(19) . .
P1 O1 W2 126.3(3) . .
P1 O1 W7 125.5(3) . .
P1 O1 W8 125.9(3) . .
W1 O2 W5 89.20(19) . .
W1 O2 W6 89.20(19) . .
W6 O2 W5 88.44(18) . .
P1 O2 W1 125.9(3) . .
P1 O2 W5 126.2(3) . .
P1 O2 W6 126.0(3) . .
W3 O3 W4 89.01(19) . .
W3 O3 W9 89.05(18) . .
W9 O3 W4 89.52(18) . .
P1 O3 W3 126.1(3) . .
P1 O3 W4 126.0(3) . .
P1 O3 W9 125.4(3) . .
W10 O4 W11 89.00(19) . .
W12 O4 W10 88.97(18) . .
W12 O4 W11 88.60(19) . .
P1 O4 W10 126.2(3) . .
P1 O4 W11 125.6(3) . .
P1 O4 W12 126.4(3) . .
W4 O5 W10 152.1(4) . .
W10 O6 W11 126.8(3) . .
W10 O7 W12 126.0(3) . .
W10 O8 W5 154.4(3) . .
W5 O9 W4 152.0(3) . .
W6 O10 W5 126.0(3) . .
W5 O11 W1 125.9(3) . .
W1 O12 W3 152.2(3) . .
W1 O13 W2 151.9(3) . .
W1 O14 W6 125.9(3) . .
W7 O15 W6 152.7(3) . .
W6 O16 W12 153.2(3) . .
W12 O17 W7 152.4(3) . .
W12 O18 W11 126.6(3) . .
W11 O19 W8 151.8(3) . .
W11 O20 W9 151.5(3) . .
W4 O21 W9 126.6(3) . .
W9 O22 W3 126.8(3) . .
W9 O23 W8 154.2(3) . .
W8 O24 W2 125.9(3) . .
W8 O25 W7 126.0(3) . .
W7 O26 W2 125.8(3) . .
W2 O27 W3 153.1(3) . .
W4 O28 W3 126.2(3) . .
W6 O31 Cu2A 137.6(4) . .
W6 O31 Cu2B 119.9(3) . .
O50B O48B Cu2B 81.0(14) 3_665 .
O50A O49A Cu2A 158(2) 3_665 .
O49A O50A Cu2A 88.7(16) 3_665 .
Cu2B O50B Cu2B 90.0(9) 3_665 .
O48B O50B Cu2B 87.0(13) 3_665 .
O48B O50B Cu2B 57.2(11) 3_665 3_665

loop_
_geom_bond_atom_site_label_1
_geom_bond_atom_site_label_2
_geom_bond_distance
_geom_bond_site_symmetry_2
W1 O2 2.425(6) .
W1 O11 1.926(6) .
W1 O12 1.900(6) .
W1 O13 1.886(6) .
W1 O14 1.897(6) .
W1 O35 1.696(6) .
W2 O1 2.417(5) .
W2 O13 1.911(6) .
W2 O24 1.905(6) .
W2 O26 1.921(6) .
W2 O27 1.886(6) .
W2 O34 1.700(6) .
W3 O3 2.419(6) .
W3 O12 1.904(6) .
W3 O22 1.908(6) .
W3 O27 1.905(6) .
W3 O28 1.917(6) .
W3 O36 1.691(6) .
W4 O3 2.446(6) .
W4 O5 1.903(6) .
W4 O9 1.897(6) .
W4 O21 1.913(6) .
W4 O28 1.907(6) .
W4 O37 1.693(6) .
W5 O2 2.436(6) .
W5 O8 1.903(6) .
W5 O9 1.891(6) .
W5 O10 1.919(6) .
W5 O11 1.906(6) .
W5 O30 1.687(6) .
W6 O2 2.433(6) .
W6 O10 1.891(6) .
W6 O14 1.934(6) .
W6 O15 1.907(6) .
W6 O16 1.883(6) .
W6 O31 1.699(6) .
W7 O1 2.418(5) .
W7 O15 1.885(6) .
W7 O17 1.915(6) .
W7 O25 1.914(6) .
W7 O26 1.892(6) .
W7 O33 1.697(6) .
W8 O1 2.426(5) .
W8 O19 1.908(6) .
W8 O23 1.909(6) .
W8 O24 1.905(6) .
W8 O25 1.900(6) .
W8 O40 1.693(6) .
W9 O3 2.422(6) .
W9 O20 1.919(6) .
W9 O21 1.924(6) .
W9 O22 1.888(6) .
W9 O23 1.894(6) .
W9 O39 1.693(6) .
W10 O4 2.431(6) .
W10 O5 1.905(6) .
W10 O6 1.902(6) .
W10 O7 1.908(6) .
W10 O8 1.896(6) .
W10 O29 1.698(6) .
W11 O4 2.452(6) .
W11 O6 1.927(6) .
W11 O18 1.917(6) .
W11 O19 1.890(6) .
W11 O20 1.883(6) .
W11 O38 1.703(6) .
W12 O4 2.425(6) .
W12 O7 1.911(6) .
W12 O16 1.909(6) .
W12 O17 1.903(6) .
W12 O18 1.896(6) .
W12 O32 1.688(6) .
Cu1 O41 1.982(7) .
Cu1 O42 1.937(7) .
Cu1 O43 1.976(6) .
Cu1 O44 1.944(6) .
Cu1 O45 2.357(6) .
Cu2A O31 2.523(8) .
Cu2A O46 2.040(10) .
Cu2A O47A 2.031(16) .
Cu2A O48A 1.976(16) .
Cu2A O49A 1.952(16) .
Cu2A O50A 2.343(17) .
Cu2B O31 2.645(8) .
Cu2B O46 1.955(10) .
Cu2B O47B 1.938(16) .
Cu2B O48B 1.975(16) .
Cu2B O49B 1.9779(10) .
Cu2B O50B 2.343(17) .
P1 O1 1.534(6) .
P1 O2 1.522(6) .
P1 O3 1.534(6) .
P1 O4 1.529(6) .
O48B O50B 1.57(4) 3_665
O49A O50A 1.16(4) 3_665
O50A O49A 1.16(4) 3_665
O50B Cu2B 2.32(3) 3_665
O50B O48B 1.57(4) 3_665

loop_
_geom_torsion_atom_site_label_1
_geom_torsion_atom_site_label_2
_geom_torsion_atom_site_label_3
_geom_torsion_atom_site_label_4
_geom_torsion
O1 W2 O27 W3 57.1(7)
O1 W7 O15 W6 57.0(7)
O1 W7 O26 W2 -1.4(3)
O1 W8 O25 W7 -3.5(3)
O1 P1 O2 W1 58.9(5)
O1 P1 O2 W5 179.4(3)
O1 P1 O2 W6 -61.4(4)
O1 P1 O3 W3 -59.4(5)
O1 P1 O3 W4 -179.7(3)
O1 P1 O3 W9 60.1(4)
O1 P1 O4 W10 -179.8(3)
O1 P1 O4 W11 -60.0(4)
O1 P1 O4 W12 59.3(4)
O2 W1 O13 W2 57.4(7)
O2 W1 O14 W6 -3.1(3)
O2 W5 O9 W4 56.2(7)
O2 W6 O10 W5 -1.9(3)
O2 W6 O16 W12 54.4(7)
O2 P1 O1 W2 -60.8(4)
O2 P1 O1 W7 59.4(4)
O2 P1 O1 W8 179.0(3)
O2 P1 O3 W3 60.4(4)
O2 P1 O3 W4 -59.9(5)
O2 P1 O3 W9 179.9(3)
O2 P1 O4 W10 60.1(5)
O2 P1 O4 W11 179.9(3)
O2 P1 O4 W12 -60.7(5)
O3 W4 O9 W5 -56.4(7)
O3 W9 O22 W3 -2.4(3)
O3 W9 O23 W8 59.3(8)
O3 P1 O1 W2 58.8(4)
O3 P1 O1 W7 179.0(3)
O3 P1 O1 W8 -61.4(4)
O3 P1 O2 W1 -61.1(5)
O3 P1 O2 W5 59.4(5)
O3 P1 O2 W6 178.7(3)
O3 P1 O4 W10 -59.3(4)
O3 P1 O4 W11 60.5(4)
O3 P1 O4 W12 179.9(3)
O4 W10 O8 W5 58.2(8)
O4 W11 O19 W8 -55.5(7)
O4 W11 O20 W9 59.4(7)
O4 W12 O18 W11 -2.0(3)
O4 P1 O1 W2 179.2(3)
O4 P1 O1 W7 -60.6(4)
O4 P1 O1 W8 59.0(4)
O4 P1 O2 W1 179.2(3)
O4 P1 O2 W5 -60.3(5)
O4 P1 O2 W6 59.0(5)
O4 P1 O3 W3 179.9(3)
O4 P1 O3 W4 59.7(5)
O4 P1 O3 W9 -60.6(4)
O5 W4 O9 W5 26.5(7)
O5 W10 O8 W5 -25.5(8)
O6 W10 O8 W5 48.7(12)
O6 W11 O19 W8 -49.6(11)
O6 W11 O20 W9 131.1(7)
O7 W10 O8 W5 130.5(8)
O7 W12 O18 W11 70.6(4)
O8 W5 O9 W4 -26.4(7)
O10 W5 O9 W4 48.1(11)
O10 W6 O16 W12 127.2(8)
O10 W6 O31 Cu2A -32.6(6)
O10 W6 O31 Cu2B -53.9(4)
O11 W1 O13 W2 47.4(11)
O11 W1 O14 W6 69.2(4)
O11 W5 O9 W4 128.6(7)
O12 W1 O13 W2 -26.2(7)
O12 W1 O14 W6 -8.8(9)
O13 W1 O14 W6 -86.5(4)
O13 W2 O27 W3 -26.0(8)
O14 W1 O13 W2 130.1(7)
O14 W6 O10 W5 70.2(4)
O14 W6 O16 W12 42.9(11)
O14 W6 O31 Cu2A 56.6(5)
O14 W6 O31 Cu2B 35.2(4)
O15 W6 O10 W5 -6.0(9)
O15 W6 O16 W12 -28.4(7)
O15 W6 O31 Cu2A 145.9(5)
O15 W6 O31 Cu2B 124.5(3)
O15 W7 O26 W2 -84.4(4)
O16 W6 O10 W5 -85.1(4)
O16 W6 O31 Cu2A -126.3(5)
O16 W6 O31 Cu2B -147.6(3)
O16 W12 O18 W11 -9.3(8)
O17 W7 O15 W6 -25.4(7)
O17 W7 O26 W2 -2.8(8)
O17 W12 O18 W11 -83.8(4)
O18 W11 O19 W8 -127.4(7)
O18 W11 O20 W9 55.2(10)
O19 W8 O25 W7 -87.7(4)
O19 W11 O20 W9 -24.4(7)
O20 W9 O22 W3 -8.4(8)
O20 W9 O23 W8 -24.6(8)
O20 W11 O19 W8 27.4(7)
O21 W4 O9 W5 -49.7(11)
O21 W9 O22 W3 69.9(4)
O21 W9 O23 W8 50.6(11)
O22 W9 O23 W8 131.4(8)
O23 W8 O25 W7 -12.0(8)
O23 W9 O22 W3 -84.7(4)
O24 W2 O27 W3 129.6(8)
O24 W8 O25 W7 68.8(4)
O25 W7 O15 W6 44.9(11)
O25 W7 O26 W2 71.1(4)
O26 W2 O27 W3 48.5(11)
O26 W7 O15 W6 129.4(7)
O28 W4 O9 W5 -128.5(7)
O29 W10 O8 W5 -126.0(8)
O30 W5 O9 W4 -129.3(7)
O31 W6 O10 W5 170.5(4)
O31 W6 O16 W12 -130.4(7)
O32 W12 O18 W11 173.9(4)
O33 W7 O15 W6 -126.7(7)
O33 W7 O26 W2 172.4(4)
O34 W2 O27 W3 -129.2(8)
O35 W1 O13 W2 -128.7(7)
O35 W1 O14 W6 170.1(4)
O37 W4 O9 W5 129.3(7)
O38 W11 O19 W8 130.1(7)
O38 W11 O20 W9 -127.4(7)
O39 W9 O22 W3 171.6(4)
O39 W9 O23 W8 -126.1(8)
O40 W8 O25 W7 169.2(4)
